data_4348859
loop_
_publ_author_name
'Zhong, Fei'
'Yang, Xiaodong'
'Shen, Lingyi'
'Zhao, Yanxia'
'Ma, Hongwei'
'Wu, Biao'
'Yang, Xiao-Juan'

_publ_section_title
;
 Multinuclear Alkali Metal Complexes of a Triphenylene-Based Hexamine and
 the Transmetalation to Tris(N-heterocyclic tetrylenes) (Ge, Sn, Pb).
;
_journal_issue 17
_journal_name_full 'Inorganic chemistry'
_journal_page_first 9112
_journal_page_last 9120
_journal_paper_doi 10.1021/acs.inorgchem.6b01743
_journal_volume 55
_journal_year 2016
_chemical_formula_sum 'C132 H156 N6 Pb3'
_chemical_formula_weight 2448.19
_space_group_crystal_system monoclinic
_space_group_IT_number 14
_space_group_name_Hall '-P 2yn'
_space_group_name_H-M_alt 'P 1 21/n 1'
_atom_sites_solution_hydrogens geom
_atom_sites_solution_primary direct
_atom_sites_solution_secondary difmap
_audit_creation_method SHELXL-2014/7
_cell_angle_alpha 90
_cell_angle_beta 104.405(2)
_cell_angle_gamma 90
_cell_formula_units_Z 4
_cell_length_a 13.679(2)
_cell_length_b 37.518(7)
_cell_length_c 23.728(4)
_cell_measurement_reflns_used 9845
_cell_measurement_temperature 153(2)
_cell_measurement_theta_max 24.95
_cell_measurement_theta_min 2.24
_cell_volume 11795(3)
_computing_cell_refinement 'Bruker SMART'
_computing_data_collection 'Bruker SMART APEX II'
_computing_data_reduction 'Bruker SAINT'
_computing_molecular_graphics SHELXTL
_computing_publication_material SHELXTL
_computing_structure_refinement 'SHELXL-2014/7 (Sheldrick, 2014)'
_computing_structure_solution 'SHELXL-2014/7 (Sheldrick, 2014)'
_diffrn_ambient_temperature 153(2)
_diffrn_detector_area_resol_mean 'fine-focus sealed tube'
_diffrn_measured_fraction_theta_full 0.953
_diffrn_measured_fraction_theta_max 0.953
_diffrn_measurement_device_type 'Bruker APEX II area detector'
_diffrn_measurement_method '\w scan'
_diffrn_radiation_type MoK\a
_diffrn_radiation_wavelength 0.71073
_diffrn_reflns_av_R_equivalents 0.0825
_diffrn_reflns_av_unetI/netI 0.1258
_diffrn_reflns_Laue_measured_fraction_full 0.953
_diffrn_reflns_Laue_measured_fraction_max 0.953
_diffrn_reflns_limit_h_max 16
_diffrn_reflns_limit_h_min -13
_diffrn_reflns_limit_k_max 44
_diffrn_reflns_limit_k_min -44
_diffrn_reflns_limit_l_max 25
_diffrn_reflns_limit_l_min -28
_diffrn_reflns_number 44995
_diffrn_reflns_point_group_measured_fraction_full 0.953
_diffrn_reflns_point_group_measured_fraction_max 0.953
_diffrn_reflns_theta_full 24.998
_diffrn_reflns_theta_max 24.998
_diffrn_reflns_theta_min 1.401
_exptl_absorpt_coefficient_mu 4.322
_exptl_absorpt_correction_type multi-scan
_exptl_absorpt_process_details SADABS
_exptl_crystal_colour red
_exptl_crystal_density_diffrn 1.379
_exptl_crystal_density_meas ?
_exptl_crystal_description block
_exptl_crystal_F_000 4944
_exptl_crystal_size_max 0.250
_exptl_crystal_size_mid 0.250
_exptl_crystal_size_min 0.200
_exptl_transmission_factor_max 0.7452
_exptl_transmission_factor_min 0.2212
_refine_diff_density_max 3.898
_refine_diff_density_min -2.364
_refine_diff_density_rms 0.237
_refine_ls_extinction_method none
_refine_ls_goodness_of_fit_ref 1.147
_refine_ls_hydrogen_treatment constr
_refine_ls_matrix_type full
_refine_ls_number_parameters 1276
_refine_ls_number_reflns 19780
_refine_ls_number_restraints 2100
_refine_ls_restrained_S_all 1.164
_refine_ls_R_factor_all 0.1269
_refine_ls_R_factor_gt 0.0732
_refine_ls_shift/su_max 0.044
_refine_ls_shift/su_mean 0.001
_refine_ls_structure_factor_coef Fsqd
_refine_ls_weighting_details 'w=1/[\s^2^(Fo^2^)+(0.0600P)^2^+60.1621P] where P=(Fo^2^+2Fc^2^)/3'
_refine_ls_weighting_scheme calc
_refine_ls_wR_factor_gt 0.1560
_refine_ls_wR_factor_ref 0.1756
_reflns_Friedel_coverage 0.000
_reflns_number_gt 13006
_reflns_number_total 19780
_reflns_threshold_expression 'I > 2\s(I)'
_cod_data_source_file ic6b01743_si_008.cif
_cod_data_source_block 4
_cod_depositor_comments
;
The following automatic conversions were performed:

data item '_exptl_absorpt_correction_type' value 'Multi-scan' was
changed to 'multi-scan' in accordance with the
/home/saulius/struct/COD-crude-data/automatic-downloads/DataCite-retrospective/ACS/depositions/lib/dictionaries/cif_core.dic
dictionary named 'cif_core.dic' version 2.4.2 last updated on
2011-04-26.

data item '_exptl_crystal_density_meas' value 'not measured' was
changed to '?' -- the value is perceived as not measured.

Automatic conversion script
Id: cif_fix_values 6909 2019-04-08 15:41:33Z antanas 
;
_cod_original_cell_volume 11795(4)
_cod_original_sg_symbol_H-M 'P 21/n'
_cod_database_code 4348859
_shelx_shelxl_version_number 2014/7
_shelx_space_group_comment
;
The symmetry employed for this shelxl refinement is uniquely defined
by the following loop, which should always be used as a source of
symmetry information in preference to the above space-group names.
They are only intended as comments.
;
_shelx_estimated_absorpt_t_min 0.411
_shelx_estimated_absorpt_t_max 0.479

loop_
_space_group_symop_operation_xyz
'x, y, z'
'-x+1/2, y+1/2, -z+1/2'
'-x, -y, -z'
'x-1/2, -y-1/2, z-1/2'

loop_
_atom_site_label
_atom_site_type_symbol
_atom_site_fract_x
_atom_site_fract_y
_atom_site_fract_z
_atom_site_U_iso_or_equiv
_atom_site_adp_type
_atom_site_occupancy
_atom_site_site_symmetry_order
_atom_site_calc_flag
_atom_site_refinement_flags_posn
_atom_site_refinement_flags_adp
C113 C 0.7898(9) 0.2736(3) 0.4027(4) 0.0745(19) Uani 1 1 d G U
C114 C 0.7040(7) 0.2719(3) 0.3568(5) 0.0746(19) Uani 1 1 d G U
H114 H 0.6417 0.2809 0.3614 0.090 Uiso 1 1 calc R U
C115 C 0.7096(7) 0.2570(3) 0.3041(4) 0.0746(19) Uani 1 1 d G U
H115 H 0.6510 0.2558 0.2727 0.090 Uiso 1 1 calc R U
C116 C 0.8009(9) 0.2437(3) 0.2973(4) 0.0747(19) Uani 1 1 d G U
H116 H 0.8047 0.2335 0.2612 0.090 Uiso 1 1 calc R U
C117 C 0.8866(7) 0.2454(3) 0.3432(5) 0.0746(19) Uani 1 1 d G U
H117 H 0.9490 0.2364 0.3386 0.089 Uiso 1 1 calc R U
C118 C 0.8811(7) 0.2604(3) 0.3959(4) 0.0745(19) Uani 1 1 d G U
H118 H 0.9397 0.2616 0.4273 0.089 Uiso 1 1 calc R U
C106 C 0.6813(9) 0.4746(3) 0.8652(5) 0.089(2) Uani 1 1 d G U
C111 C 0.6601(7) 0.4434(4) 0.8916(6) 0.089(2) Uani 1 1 d G U
H111 H 0.5923 0.4358 0.8862 0.106 Uiso 1 1 calc R U
C110 C 0.7383(10) 0.4235(3) 0.9260(6) 0.089(2) Uani 1 1 d G U
H110 H 0.7238 0.4023 0.9440 0.106 Uiso 1 1 calc R U
C109 C 0.8376(9) 0.4348(3) 0.9340(5) 0.089(2) Uani 1 1 d G U
H109 H 0.8910 0.4212 0.9575 0.106 Uiso 1 1 calc R U
C108 C 0.8588(7) 0.4659(4) 0.9076(6) 0.089(2) Uani 1 1 d G U
H108 H 0.9267 0.4736 0.9130 0.107 Uiso 1 1 calc R U
C107 C 0.7807(10) 0.4858(3) 0.8732(6) 0.089(2) Uani 1 1 d G U
H107 H 0.7951 0.5071 0.8552 0.106 Uiso 1 1 calc R U
Pb1 Pb -0.12746(3) 0.20826(2) 0.79066(2) 0.01953(13) Uani 1 1 d . U
Pb2 Pb -0.06119(4) 0.47539(2) 0.56433(2) 0.02382(14) Uani 1 1 d . U
Pb3 Pb 0.23348(3) 0.21822(2) 0.39828(2) 0.01981(13) Uani 1 1 d . U
N1 N -0.1133(6) 0.2621(2) 0.7607(4) 0.0176(4) Uani 1 1 d . U
N2 N -0.0669(6) 0.2014(2) 0.7141(4) 0.0170(4) Uani 1 1 d . U
N3 N -0.0890(6) 0.4285(2) 0.6113(4) 0.0169(4) Uani 1 1 d . U
N4 N 0.0040(6) 0.4310(2) 0.5256(4) 0.0166(4) Uani 1 1 d . U
N5 N 0.2029(6) 0.2708(2) 0.4278(4) 0.0163(4) Uani 1 1 d . U
N6 N 0.1619(6) 0.2079(2) 0.4691(4) 0.0159(4) Uani 1 1 d . U
C1 C -0.0741(8) 0.2658(3) 0.7130(5) 0.0161(4) Uani 1 1 d . U
C2 C -0.0497(8) 0.2328(3) 0.6880(5) 0.0158(4) Uani 1 1 d . U
C3 C -0.0089(7) 0.2343(3) 0.6393(5) 0.0151(5) Uani 1 1 d . U
H3 H 0.0093 0.2127 0.6237 0.018 Uiso 1 1 calc R U
C4 C 0.0061(8) 0.2669(3) 0.6125(5) 0.0143(4) Uani 1 1 d . U
C5 C -0.0231(8) 0.2992(3) 0.6354(5) 0.0145(4) Uani 1 1 d . U
C6 C -0.0608(7) 0.2975(3) 0.6856(5) 0.0152(5) Uani 1 1 d . U
H6 H -0.0781 0.3192 0.7015 0.018 Uiso 1 1 calc R U
C7 C -0.0487(8) 0.3975(3) 0.5975(5) 0.0160(4) Uani 1 1 d . U
C8 C 0.0020(8) 0.3981(3) 0.5513(5) 0.0159(4) Uani 1 1 d . U
C9 C 0.0387(8) 0.3671(3) 0.5334(5) 0.0151(5) Uani 1 1 d . U
H9 H 0.0682 0.3678 0.5011 0.018 Uiso 1 1 calc R U
C10 C 0.0341(8) 0.3342(3) 0.5612(5) 0.0144(4) Uani 1 1 d . U
C11 C -0.0146(7) 0.3329(3) 0.6076(5) 0.0145(4) Uani 1 1 d . U
C12 C -0.0543(7) 0.3646(3) 0.6242(5) 0.0152(5) Uani 1 1 d . U
H12 H -0.0867 0.3636 0.6552 0.018 Uiso 1 1 calc R U
C13 C 0.1531(8) 0.2717(3) 0.4730(5) 0.0151(4) Uani 1 1 d . U
C14 C 0.1341(8) 0.2383(3) 0.4952(5) 0.0150(4) Uani 1 1 d . U
C15 C 0.0848(7) 0.2371(3) 0.5403(5) 0.0145(5) Uani 1 1 d . U
H15 H 0.0709 0.2146 0.5550 0.017 Uiso 1 1 calc R U
C16 C 0.0552(8) 0.2684(3) 0.5645(5) 0.0142(4) Uani 1 1 d . U
C17 C 0.0708(7) 0.3015(3) 0.5399(5) 0.0142(4) Uani 1 1 d . U
C18 C 0.1231(7) 0.3016(3) 0.4956(5) 0.0145(5) Uani 1 1 d . U
H18 H 0.1382 0.3239 0.4809 0.017 Uiso 1 1 calc R U
C19 C -0.1470(8) 0.2945(3) 0.7824(5) 0.0205(5) Uani 1 1 d . U
C20 C -0.2452(8) 0.3064(3) 0.7588(5) 0.0224(6) Uani 1 1 d . U
C21 C -0.2738(9) 0.3388(3) 0.7810(5) 0.0225(7) Uani 1 1 d . U
H21 H -0.3399 0.3478 0.7652 0.027 Uiso 1 1 calc R U
C22 C -0.2101(8) 0.3575(3) 0.8242(5) 0.0227(7) Uani 1 1 d . U
H22 H -0.2321 0.3788 0.8388 0.027 Uiso 1 1 calc R U
C23 C -0.1144(8) 0.3452(3) 0.8460(5) 0.0224(7) Uani 1 1 d . U
H23 H -0.0705 0.3585 0.8761 0.027 Uiso 1 1 calc R U
C24 C -0.0778(8) 0.3140(3) 0.8261(5) 0.0220(6) Uani 1 1 d . U
C25 C -0.3188(8) 0.2869(3) 0.7123(5) 0.0241(7) Uani 1 1 d . U
H25 H -0.2914 0.2624 0.7092 0.029 Uiso 1 1 calc R U
C26 C -0.4219(8) 0.2830(3) 0.7232(5) 0.0247(8) Uani 1 1 d . U
H26A H -0.4156 0.2736 0.7624 0.037 Uiso 1 1 calc R U
H26B H -0.4624 0.2666 0.6945 0.037 Uiso 1 1 calc R U
H26C H -0.4550 0.3064 0.7197 0.037 Uiso 1 1 calc R U
C27 C -0.3276(9) 0.3059(3) 0.6542(5) 0.0249(8) Uani 1 1 d . U
H27A H -0.3562 0.3297 0.6558 0.037 Uiso 1 1 calc R U
H27B H -0.3716 0.2921 0.6229 0.037 Uiso 1 1 calc R U
H27C H -0.2605 0.3080 0.6468 0.037 Uiso 1 1 calc R U
C28 C 0.0287(8) 0.3024(3) 0.8503(5) 0.0232(7) Uani 1 1 d . U
H28 H 0.0350 0.2777 0.8356 0.028 Uiso 1 1 calc R U
C29 C 0.0562(8) 0.3004(3) 0.9158(5) 0.0238(8) Uani 1 1 d . U
H29A H 0.0639 0.3246 0.9320 0.036 Uiso 1 1 calc R U
H29B H 0.1200 0.2875 0.9293 0.036 Uiso 1 1 calc R U
H29C H 0.0028 0.2880 0.9289 0.036 Uiso 1 1 calc R U
C30 C 0.1029(8) 0.3265(3) 0.8278(5) 0.0237(8) Uani 1 1 d . U
H30A H 0.0909 0.3515 0.8359 0.036 Uiso 1 1 calc R U
H30B H 0.0923 0.3231 0.7857 0.036 Uiso 1 1 calc R U
H30C H 0.1725 0.3200 0.8475 0.036 Uiso 1 1 calc R U
C31 C -0.0657(8) 0.1689(3) 0.6825(5) 0.0198(5) Uani 1 1 d . U
C32 C -0.1543(8) 0.1590(3) 0.6404(5) 0.0215(6) Uani 1 1 d . U
C33 C -0.1509(8) 0.1275(3) 0.6105(5) 0.0220(7) Uani 1 1 d . U
H33 H -0.2100 0.1198 0.5829 0.026 Uiso 1 1 calc R U
C34 C -0.0656(8) 0.1071(3) 0.6193(5) 0.0224(7) Uani 1 1 d . U
H34 H -0.0658 0.0856 0.5980 0.027 Uiso 1 1 calc R U
C35 C 0.0207(8) 0.1180(3) 0.6594(5) 0.0222(7) Uani 1 1 d . U
H35 H 0.0800 0.1038 0.6656 0.027 Uiso 1 1 calc R U
C36 C 0.0226(8) 0.1492(3) 0.6908(5) 0.0220(6) Uani 1 1 d . U
C37 C -0.2484(8) 0.1811(3) 0.6291(5) 0.0225(7) Uani 1 1 d . U
H37 H -0.2329 0.2027 0.6545 0.027 Uiso 1 1 calc R U
C38 C -0.2819(8) 0.1942(3) 0.5666(5) 0.0230(8) Uani 1 1 d . U
H38A H -0.2275 0.2081 0.5571 0.035 Uiso 1 1 calc R U
H38B H -0.3420 0.2092 0.5620 0.035 Uiso 1 1 calc R U
H38C H -0.2978 0.1737 0.5403 0.035 Uiso 1 1 calc R U
C39 C -0.3328(8) 0.1612(3) 0.6464(5) 0.0229(8) Uani 1 1 d . U
H39A H -0.3540 0.1410 0.6201 0.034 Uiso 1 1 calc R U
H39B H -0.3902 0.1773 0.6439 0.034 Uiso 1 1 calc R U
H39C H -0.3089 0.1526 0.6864 0.034 Uiso 1 1 calc R U
C40 C 0.1167(8) 0.1604(3) 0.7355(5) 0.0240(7) Uani 1 1 d . U
H40 H 0.1075 0.1861 0.7443 0.029 Uiso 1 1 calc R U
C41 C 0.1321(9) 0.1412(3) 0.7908(5) 0.0251(8) Uani 1 1 d . U
H41A H 0.0775 0.1472 0.8093 0.038 Uiso 1 1 calc R U
H41B H 0.1970 0.1482 0.8166 0.038 Uiso 1 1 calc R U
H41C H 0.1320 0.1155 0.7836 0.038 Uiso 1 1 calc R U
C42 C 0.2108(8) 0.1584(3) 0.7110(5) 0.0250(8) Uani 1 1 d . U
H42A H 0.2592 0.1768 0.7292 0.037 Uiso 1 1 calc R U
H42B H 0.1910 0.1622 0.6688 0.037 Uiso 1 1 calc R U
H42C H 0.2422 0.1348 0.7193 0.037 Uiso 1 1 calc R U
C43 C -0.1605(8) 0.4275(3) 0.6469(5) 0.0191(5) Uani 1 1 d . U
C44 C -0.2626(8) 0.4197(3) 0.6174(5) 0.0212(6) Uani 1 1 d . U
C45 C -0.3324(8) 0.4188(3) 0.6525(5) 0.0213(6) Uani 1 1 d . U
H45 H -0.4007 0.4127 0.6352 0.026 Uiso 1 1 calc R U
C46 C -0.3044(8) 0.4264(3) 0.7101(5) 0.0215(7) Uani 1 1 d . U
H46 H -0.3533 0.4259 0.7324 0.026 Uiso 1 1 calc R U
C47 C -0.2079(8) 0.4346(3) 0.7362(5) 0.0211(6) Uani 1 1 d . U
H47 H -0.1903 0.4404 0.7764 0.025 Uiso 1 1 calc R U
C48 C -0.1332(8) 0.4348(3) 0.7056(5) 0.0209(6) Uani 1 1 d . U
C49 C -0.2949(8) 0.4116(3) 0.5530(5) 0.0229(7) Uani 1 1 d . U
H49 H -0.2332 0.4124 0.5376 0.028 Uiso 1 1 calc R U
C50 C -0.3670(8) 0.4395(3) 0.5213(5) 0.0240(8) Uani 1 1 d . U
H50A H -0.3333 0.4627 0.5259 0.036 Uiso 1 1 calc R U
H50B H -0.4261 0.4405 0.5376 0.036 Uiso 1 1 calc R U
H50C H -0.3884 0.4334 0.4799 0.036 Uiso 1 1 calc R U
C51 C -0.3407(8) 0.3750(3) 0.5403(5) 0.0241(8) Uani 1 1 d . U
H51A H -0.2899 0.3568 0.5566 0.036 Uiso 1 1 calc R U
H51B H -0.3641 0.3716 0.4981 0.036 Uiso 1 1 calc R U
H51C H -0.3980 0.3726 0.5580 0.036 Uiso 1 1 calc R U
C52 C -0.0245(8) 0.4435(3) 0.7357(5) 0.0229(7) Uani 1 1 d . U
H52 H 0.0177 0.4367 0.7085 0.028 Uiso 1 1 calc R U
C53 C 0.0136(8) 0.4228(3) 0.7903(5) 0.0242(8) Uani 1 1 d . U
H53A H 0.0865 0.4265 0.8046 0.036 Uiso 1 1 calc R U
H53B H -0.0001 0.3974 0.7824 0.036 Uiso 1 1 calc R U
H53C H -0.0204 0.4309 0.8197 0.036 Uiso 1 1 calc R U
C54 C -0.0101(8) 0.4830(3) 0.7472(5) 0.0240(8) Uani 1 1 d . U
H54A H -0.0406 0.4898 0.7789 0.036 Uiso 1 1 calc R U
H54B H -0.0427 0.4963 0.7119 0.036 Uiso 1 1 calc R U
H54C H 0.0621 0.4886 0.7582 0.036 Uiso 1 1 calc R U
C55 C 0.0399(8) 0.4340(3) 0.4737(5) 0.0183(5) Uani 1 1 d . U
C56 C -0.0319(8) 0.4361(3) 0.4199(5) 0.0199(6) Uani 1 1 d . U
C57 C 0.0037(8) 0.4393(3) 0.3691(5) 0.0202(6) Uani 1 1 d . U
H57 H -0.0433 0.4402 0.3322 0.024 Uiso 1 1 calc R U
C58 C 0.1044(8) 0.4410(3) 0.3724(5) 0.0203(7) Uani 1 1 d . U
H58 H 0.1268 0.4440 0.3379 0.024 Uiso 1 1 calc R U
C59 C 0.1748(8) 0.4385(3) 0.4258(5) 0.0199(6) Uani 1 1 d . U
H59 H 0.2449 0.4391 0.4276 0.024 Uiso 1 1 calc R U
C60 C 0.1420(8) 0.4351(3) 0.4767(5) 0.0197(6) Uani 1 1 d . U
C61 C -0.1452(8) 0.4344(3) 0.4146(5) 0.0210(7) Uani 1 1 d . U
H61 H -0.1582 0.4476 0.4486 0.025 Uiso 1 1 calc R U
C62 C -0.2087(8) 0.4518(3) 0.3604(5) 0.0218(8) Uani 1 1 d . U
H62A H -0.1804 0.4752 0.3552 0.033 Uiso 1 1 calc R U
H62B H -0.2779 0.4547 0.3643 0.033 Uiso 1 1 calc R U
H62C H -0.2090 0.4367 0.3266 0.033 Uiso 1 1 calc R U
C63 C -0.1803(8) 0.3959(3) 0.4188(5) 0.0215(8) Uani 1 1 d . U
H63A H -0.1741 0.3826 0.3843 0.032 Uiso 1 1 calc R U
H63B H -0.2509 0.3959 0.4209 0.032 Uiso 1 1 calc R U
H63C H -0.1383 0.3847 0.4538 0.032 Uiso 1 1 calc R U
C64 C 0.2211(8) 0.4324(3) 0.5348(5) 0.0215(7) Uani 1 1 d . U
H64 H 0.1841 0.4261 0.5648 0.026 Uiso 1 1 calc R U
C65 C 0.2988(8) 0.4029(3) 0.5361(5) 0.0224(8) Uani 1 1 d . U
H65A H 0.2643 0.3798 0.5284 0.034 Uiso 1 1 calc R U
H65B H 0.3466 0.4023 0.5744 0.034 Uiso 1 1 calc R U
H65C H 0.3354 0.4076 0.5062 0.034 Uiso 1 1 calc R U
C66 C 0.2718(8) 0.4674(3) 0.5525(5) 0.0226(8) Uani 1 1 d . U
H66A H 0.3037 0.4757 0.5222 0.034 Uiso 1 1 calc R U
H66B H 0.3233 0.4645 0.5892 0.034 Uiso 1 1 calc R U
H66C H 0.2216 0.4849 0.5577 0.034 Uiso 1 1 calc R U
C67 C 0.2395(8) 0.3040(3) 0.4107(5) 0.0187(5) Uani 1 1 d . U
C68 C 0.3376(8) 0.3148(3) 0.4385(5) 0.0203(6) Uani 1 1 d . U
C69 C 0.3740(8) 0.3460(3) 0.4203(5) 0.0205(7) Uani 1 1 d . U
H69 H 0.4408 0.3535 0.4384 0.025 Uiso 1 1 calc R U
C70 C 0.3158(8) 0.3663(3) 0.3768(5) 0.0208(7) Uani 1 1 d . U
H70 H 0.3423 0.3878 0.3654 0.025 Uiso 1 1 calc R U
C71 C 0.2206(8) 0.3560(3) 0.3499(5) 0.0204(7) Uani 1 1 d . U
H71 H 0.1812 0.3705 0.3199 0.024 Uiso 1 1 calc R U
C72 C 0.1796(8) 0.3248(3) 0.3655(5) 0.0201(6) Uani 1 1 d . U
C73 C 0.4038(8) 0.2935(3) 0.4882(5) 0.0216(7) Uani 1 1 d . U
H73 H 0.3735 0.2691 0.4856 0.026 Uiso 1 1 calc R U
C74 C 0.5122(8) 0.2884(3) 0.4838(5) 0.0220(8) Uani 1 1 d . U
H74A H 0.5121 0.2796 0.4449 0.033 Uiso 1 1 calc R U
H74B H 0.5461 0.2710 0.5130 0.033 Uiso 1 1 calc R U
H74C H 0.5480 0.3112 0.4907 0.033 Uiso 1 1 calc R U
C75 C 0.4011(8) 0.3076(3) 0.5467(5) 0.0222(8) Uani 1 1 d . U
H75A H 0.4293 0.3317 0.5514 0.033 Uiso 1 1 calc R U
H75B H 0.4412 0.2920 0.5770 0.033 Uiso 1 1 calc R U
H75C H 0.3311 0.3082 0.5500 0.033 Uiso 1 1 calc R U
C76 C 0.0711(8) 0.3146(3) 0.3376(5) 0.0212(7) Uani 1 1 d . U
H76 H 0.0591 0.2906 0.3532 0.025 Uiso 1 1 calc R U
C77 C -0.0055(8) 0.3395(3) 0.3505(5) 0.0217(8) Uani 1 1 d . U
H77A H 0.0003 0.3398 0.3925 0.033 Uiso 1 1 calc R U
H77B H -0.0733 0.3315 0.3301 0.033 Uiso 1 1 calc R U
H77C H 0.0062 0.3635 0.3374 0.033 Uiso 1 1 calc R U
C78 C 0.0536(8) 0.3108(3) 0.2717(5) 0.0219(8) Uani 1 1 d . U
H78A H -0.0128 0.3000 0.2555 0.033 Uiso 1 1 calc R U
H78B H 0.1061 0.2955 0.2630 0.033 Uiso 1 1 calc R U
H78C H 0.0563 0.3343 0.2543 0.033 Uiso 1 1 calc R U
C79 C 0.1545(8) 0.1736(3) 0.4938(5) 0.0183(5) Uani 1 1 d . U
C80 C 0.0658(8) 0.1539(3) 0.4784(5) 0.0202(6) Uani 1 1 d . U
C81 C 0.0641(8) 0.1203(3) 0.5026(5) 0.0205(7) Uani 1 1 d . U
H81 H 0.0041 0.1066 0.4919 0.025 Uiso 1 1 calc R U
C82 C 0.1468(8) 0.1065(3) 0.5416(5) 0.0208(7) Uani 1 1 d . U
H82 H 0.1441 0.0833 0.5573 0.025 Uiso 1 1 calc R U
C83 C 0.2326(8) 0.1263(3) 0.5576(5) 0.0206(7) Uani 1 1 d . U
H83 H 0.2888 0.1167 0.5853 0.025 Uiso 1 1 calc R U
C84 C 0.2418(8) 0.1603(3) 0.5350(5) 0.0203(6) Uani 1 1 d . U
C85 C -0.0251(8) 0.1685(3) 0.4346(5) 0.0218(7) Uani 1 1 d . U
H85 H -0.0107 0.1940 0.4272 0.026 Uiso 1 1 calc R U
C86 C -0.1196(8) 0.1678(3) 0.4595(5) 0.0225(8) Uani 1 1 d . U
H86A H -0.1477 0.1436 0.4561 0.034 Uiso 1 1 calc R U
H86B H -0.1702 0.1844 0.4377 0.034 Uiso 1 1 calc R U
H86C H -0.1005 0.1748 0.5006 0.034 Uiso 1 1 calc R U
C87 C -0.0428(8) 0.1489(3) 0.3775(5) 0.0225(8) Uani 1 1 d . U
H87A H 0.0189 0.1495 0.3636 0.034 Uiso 1 1 calc R U
H87B H -0.0977 0.1605 0.3488 0.034 Uiso 1 1 calc R U
H87C H -0.0611 0.1242 0.3830 0.034 Uiso 1 1 calc R U
C88 C 0.3407(8) 0.1807(3) 0.5520(5) 0.0215(7) Uani 1 1 d . U
H88 H 0.3281 0.2046 0.5332 0.026 Uiso 1 1 calc R U
C89 C 0.3743(8) 0.1869(3) 0.6168(5) 0.0222(8) Uani 1 1 d . U
H89A H 0.3934 0.1642 0.6367 0.033 Uiso 1 1 calc R U
H89B H 0.3188 0.1976 0.6303 0.033 Uiso 1 1 calc R U
H89C H 0.4324 0.2031 0.6253 0.033 Uiso 1 1 calc R U
C90 C 0.4196(8) 0.1627(3) 0.5275(5) 0.0220(8) Uani 1 1 d . U
H90A H 0.4795 0.1780 0.5339 0.033 Uiso 1 1 calc R U
H90B H 0.3926 0.1587 0.4857 0.033 Uiso 1 1 calc R U
H90C H 0.4379 0.1398 0.5471 0.033 Uiso 1 1 calc R U
C91 C 0.2533(13) 0.5398(5) 0.8142(8) 0.075(2) Uani 1 1 d . U
H91A H 0.2747 0.5598 0.7936 0.113 Uiso 1 1 calc R U
H91B H 0.2352 0.5195 0.7877 0.113 Uiso 1 1 calc R U
H91C H 0.3087 0.5330 0.8474 0.113 Uiso 1 1 calc R U
C92 C 0.1657(14) 0.5505(5) 0.8352(9) 0.075(2) Uani 1 1 d . U
C93 C 0.1397(14) 0.5349(5) 0.8818(8) 0.075(2) Uani 1 1 d . U
H93 H 0.1831 0.5171 0.9030 0.090 Uiso 1 1 calc R U
C94 C 0.0558(14) 0.5436(5) 0.8989(9) 0.075(2) Uani 1 1 d . U
H94 H 0.0425 0.5321 0.9319 0.090 Uiso 1 1 calc R U
C95 C -0.0093(14) 0.5681(5) 0.8703(9) 0.075(2) Uani 1 1 d . U
H95 H -0.0684 0.5737 0.8826 0.090 Uiso 1 1 calc R U
C96 C 0.0101(14) 0.5845(5) 0.8242(9) 0.075(2) Uani 1 1 d . U
H96 H -0.0354 0.6021 0.8042 0.090 Uiso 1 1 calc R U
C97 C 0.0939(14) 0.5765(5) 0.8053(9) 0.075(2) Uani 1 1 d . U
H97 H 0.1050 0.5882 0.7720 0.090 Uiso 1 1 calc R U
C98 C 0.5942(12) 0.5322(4) 0.6685(7) 0.0539(15) Uani 1 1 d . U
C99 C 0.5555(12) 0.5620(4) 0.6954(7) 0.0538(16) Uani 1 1 d . U
H99 H 0.4866 0.5684 0.6809 0.065 Uiso 1 1 calc R U
C100 C 0.6112(11) 0.5807(4) 0.7391(7) 0.0537(16) Uani 1 1 d . U
H100 H 0.5817 0.6001 0.7546 0.064 Uiso 1 1 calc R U
C101 C 0.7088(12) 0.5726(4) 0.7620(7) 0.0537(16) Uani 1 1 d . U
H101 H 0.7479 0.5860 0.7937 0.064 Uiso 1 1 calc R U
C102 C 0.7516(12) 0.5445(4) 0.7385(7) 0.0535(16) Uani 1 1 d . U
H102 H 0.8207 0.5388 0.7540 0.064 Uiso 1 1 calc R U
C103 C 0.6962(11) 0.5252(4) 0.6940(7) 0.0535(16) Uani 1 1 d . U
H103 H 0.7278 0.5060 0.6793 0.064 Uiso 1 1 calc R U
C104 C 0.5364(11) 0.5126(4) 0.6227(7) 0.0544(16) Uani 1 1 d . U
H10A H 0.5660 0.5142 0.5892 0.082 Uiso 1 1 calc R U
H10B H 0.4675 0.5222 0.6120 0.082 Uiso 1 1 calc R U
H10C H 0.5346 0.4876 0.6345 0.082 Uiso 1 1 calc R U
C105 C 0.5983(14) 0.4960(5) 0.8314(9) 0.089(2) Uani 1 1 d . U
H10D H 0.6057 0.5207 0.8454 0.133 Uiso 1 1 calc R U
H10E H 0.5340 0.4864 0.8358 0.133 Uiso 1 1 calc R U
H10F H 0.5993 0.4955 0.7903 0.133 Uiso 1 1 calc R U
C112 C 0.7874(14) 0.2890(5) 0.4585(8) 0.0745(19) Uani 1 1 d . U
H11C H 0.8011 0.2704 0.4884 0.112 Uiso 1 1 calc R U
H11D H 0.7207 0.2993 0.4560 0.112 Uiso 1 1 calc R U
H11E H 0.8389 0.3077 0.4687 0.112 Uiso 1 1 calc R U
C119 C 0.6413(14) 0.0901(5) 0.4636(9) 0.086(2) Uani 1 1 d . U
H11F H 0.6075 0.0797 0.4917 0.128 Uiso 1 1 calc R U
H11G H 0.5929 0.0922 0.4256 0.128 Uiso 1 1 calc R U
H11H H 0.6675 0.1137 0.4769 0.128 Uiso 1 1 calc R U
C120 C 0.7250(16) 0.0669(6) 0.4584(10) 0.085(2) Uani 1 1 d . U
C121 C 0.7723(15) 0.0698(6) 0.4127(9) 0.085(2) Uani 1 1 d . U
H121 H 0.7474 0.0873 0.3838 0.102 Uiso 1 1 calc R U
C122 C 0.8502(15) 0.0497(5) 0.4066(9) 0.085(2) Uani 1 1 d . U
H122 H 0.8803 0.0532 0.3750 0.103 Uiso 1 1 calc R U
C123 C 0.8855(15) 0.0232(6) 0.4492(9) 0.086(2) Uani 1 1 d . U
H123 H 0.9391 0.0075 0.4473 0.103 Uiso 1 1 calc R U
C124 C 0.8370(15) 0.0215(6) 0.4940(9) 0.086(2) Uani 1 1 d . U
H124 H 0.8596 0.0040 0.5232 0.103 Uiso 1 1 calc R U
C125 C 0.7629(15) 0.0421(6) 0.4989(9) 0.085(2) Uani 1 1 d . U
H125 H 0.7352 0.0396 0.5317 0.103 Uiso 1 1 calc R U
C126 C 0.2761(16) 0.3426(6) 0.6848(10) 0.102(3) Uani 1 1 d . U
H12A H 0.2341 0.3335 0.7096 0.152 Uiso 1 1 calc R U
H12B H 0.3398 0.3294 0.6928 0.152 Uiso 1 1 calc R U
H12C H 0.2404 0.3396 0.6438 0.152 Uiso 1 1 calc R U
C127 C 0.2959(18) 0.3788(7) 0.6966(10) 0.101(2) Uani 1 1 d . U
C128 C 0.2237(18) 0.4056(6) 0.6944(10) 0.101(2) Uani 1 1 d . U
H128 H 0.1552 0.3984 0.6818 0.122 Uiso 1 1 calc R U
C129 C 0.2401(18) 0.4415(6) 0.7084(10) 0.101(2) Uani 1 1 d . U
H129 H 0.1850 0.4573 0.7063 0.122 Uiso 1 1 calc R U
C130 C 0.3355(17) 0.4532(7) 0.7249(10) 0.101(2) Uani 1 1 d . U
H130 H 0.3517 0.4775 0.7336 0.122 Uiso 1 1 calc R U
C131 C 0.4106(18) 0.4266(6) 0.7284(10) 0.102(2) Uani 1 1 d . U
H131 H 0.4789 0.4343 0.7396 0.122 Uiso 1 1 calc R U
C132 C 0.3953(18) 0.3925(6) 0.7177(10) 0.102(2) Uani 1 1 d . U
H132 H 0.4513 0.3767 0.7241 0.122 Uiso 1 1 calc R U

loop_
_atom_site_aniso_label
_atom_site_aniso_U_11
_atom_site_aniso_U_22
_atom_site_aniso_U_33
_atom_site_aniso_U_23
_atom_site_aniso_U_13
_atom_site_aniso_U_12
C113 0.074(2) 0.074(2) 0.075(2) 0.0004(6) 0.0184(7) -0.0002(6)
C114 0.074(2) 0.074(2) 0.075(2) 0.0004(6) 0.0183(7) -0.0002(7)
C115 0.074(2) 0.074(2) 0.075(2) 0.0004(7) 0.0183(8) -0.0002(7)
C116 0.075(2) 0.074(2) 0.075(2) 0.0003(7) 0.0184(8) -0.0002(7)
C117 0.074(2) 0.074(2) 0.075(2) 0.0003(7) 0.0184(8) -0.0003(7)
C118 0.074(2) 0.074(2) 0.075(2) 0.0004(6) 0.0184(8) -0.0002(7)
C106 0.089(2) 0.089(2) 0.089(2) -0.0002(6) 0.0224(8) 0.0000(6)
C111 0.089(2) 0.089(2) 0.089(2) -0.0002(6) 0.0225(8) 0.0000(6)
C110 0.089(2) 0.089(2) 0.089(2) -0.0002(6) 0.0225(8) 0.0001(6)
C109 0.089(2) 0.089(2) 0.089(2) -0.0002(6) 0.0224(8) 0.0001(7)
C108 0.089(2) 0.089(2) 0.089(2) -0.0002(7) 0.0224(8) 0.0000(6)
C107 0.089(2) 0.089(2) 0.089(2) -0.0002(6) 0.0224(8) 0.0000(6)
Pb1 0.0260(2) 0.0190(2) 0.0197(2) 0.0053(2) 0.01738(18) -0.0032(2)
Pb2 0.0404(3) 0.0080(2) 0.0327(3) -0.0010(2) 0.0274(2) -0.0018(2)
Pb3 0.0273(2) 0.0182(2) 0.0216(3) -0.0005(2) 0.02055(18) 0.0055(2)
N1 0.0188(7) 0.0181(6) 0.0173(7) 0.0018(5) 0.0069(6) -0.0013(6)
N2 0.0180(7) 0.0183(6) 0.0166(7) 0.0018(5) 0.0075(6) -0.0011(6)
N3 0.0183(7) 0.0152(6) 0.0179(7) 0.0013(6) 0.0057(5) 0.0001(6)
N4 0.0178(7) 0.0151(6) 0.0176(7) -0.0008(5) 0.0056(5) 0.0012(6)
N5 0.0170(7) 0.0170(6) 0.0162(7) -0.0012(5) 0.0065(6) 0.0009(5)
N6 0.0167(7) 0.0174(6) 0.0155(7) -0.0008(5) 0.0075(6) 0.0007(6)
C1 0.0166(7) 0.0168(6) 0.0158(6) 0.0021(5) 0.0058(5) -0.0014(5)
C2 0.0162(7) 0.0172(6) 0.0153(6) 0.0021(5) 0.0063(5) -0.0012(6)
C3 0.0153(8) 0.0156(7) 0.0151(7) 0.0012(5) 0.0050(6) -0.0006(6)
C4 0.0145(7) 0.0148(6) 0.0143(6) 0.0005(5) 0.0048(5) -0.0001(5)
C5 0.0146(7) 0.0150(6) 0.0144(6) 0.0002(5) 0.0048(5) -0.0001(5)
C6 0.0155(8) 0.0159(6) 0.0150(7) 0.0006(5) 0.0052(6) -0.0004(6)
C7 0.0168(7) 0.0145(5) 0.0167(7) 0.0004(5) 0.0041(5) 0.0001(5)
C8 0.0165(7) 0.0145(6) 0.0167(6) -0.0003(5) 0.0042(5) 0.0006(5)
C9 0.0154(8) 0.0146(6) 0.0155(7) 0.0003(6) 0.0041(6) -0.0002(6)
C10 0.0145(7) 0.0145(6) 0.0146(6) 0.0000(5) 0.0045(5) 0.0000(5)
C11 0.0147(7) 0.0146(6) 0.0146(6) -0.0001(5) 0.0045(5) 0.0001(5)
C12 0.0155(8) 0.0148(6) 0.0155(7) -0.0004(6) 0.0043(6) 0.0002(6)
C13 0.0155(7) 0.0160(6) 0.0148(6) -0.0016(5) 0.0055(5) 0.0010(5)
C14 0.0152(7) 0.0165(6) 0.0145(6) -0.0013(5) 0.0062(5) 0.0009(5)
C15 0.0147(7) 0.0152(7) 0.0145(7) -0.0007(6) 0.0050(6) 0.0005(6)
C16 0.0143(7) 0.0146(6) 0.0143(6) -0.0002(5) 0.0048(5) 0.0003(5)
C17 0.0143(7) 0.0147(6) 0.0143(6) -0.0001(5) 0.0047(5) 0.0001(5)
C18 0.0146(7) 0.0153(7) 0.0144(7) -0.0004(6) 0.0048(6) 0.0003(6)
C19 0.0215(7) 0.0204(6) 0.0205(7) 0.0002(5) 0.0071(5) -0.0001(5)
C20 0.0226(7) 0.0222(7) 0.0227(8) 0.0001(5) 0.0063(5) 0.0008(5)
C21 0.0227(8) 0.0224(8) 0.0228(9) 0.0001(6) 0.0063(6) 0.0007(6)
C22 0.0231(9) 0.0224(8) 0.0228(9) -0.0001(6) 0.0063(6) 0.0002(6)
C23 0.0231(8) 0.0220(8) 0.0224(9) -0.0006(6) 0.0062(6) -0.0003(6)
C24 0.0228(7) 0.0217(7) 0.0220(8) -0.0005(5) 0.0063(5) -0.0003(5)
C25 0.0240(8) 0.0240(9) 0.0239(8) -0.0003(6) 0.0053(6) 0.0001(6)
C26 0.0244(9) 0.0247(11) 0.0246(10) -0.0002(8) 0.0054(7) -0.0005(7)
C27 0.0247(10) 0.0254(11) 0.0242(9) 0.0000(7) 0.0053(7) -0.0001(8)
C28 0.0231(8) 0.0232(9) 0.0234(9) -0.0002(6) 0.0059(6) -0.0001(6)
C29 0.0238(10) 0.0239(11) 0.0236(9) 0.0002(8) 0.0057(7) 0.0000(8)
C30 0.0233(9) 0.0240(11) 0.0240(10) -0.0002(8) 0.0061(7) -0.0004(7)
C31 0.0210(7) 0.0198(7) 0.0198(7) 0.0001(5) 0.0070(5) -0.0005(5)
C32 0.0220(7) 0.0213(8) 0.0213(8) -0.0003(5) 0.0059(5) -0.0004(5)
C33 0.0224(8) 0.0217(8) 0.0219(9) -0.0005(6) 0.0057(6) -0.0003(6)
C34 0.0228(9) 0.0221(8) 0.0225(9) -0.0003(6) 0.0062(6) 0.0002(6)
C35 0.0224(8) 0.0220(8) 0.0226(9) -0.0003(6) 0.0065(6) 0.0008(6)
C36 0.0223(7) 0.0218(7) 0.0224(8) -0.0004(5) 0.0065(5) 0.0007(5)
C37 0.0223(8) 0.0226(9) 0.0225(9) -0.0001(6) 0.0057(6) 0.0002(6)
C38 0.0229(10) 0.0232(10) 0.0230(10) 0.0002(7) 0.0055(7) 0.0002(7)
C39 0.0225(9) 0.0232(11) 0.0231(10) 0.0001(7) 0.0058(7) 0.0001(7)
C40 0.0235(8) 0.0240(9) 0.0243(9) -0.0003(6) 0.0054(6) 0.0001(6)
C41 0.0249(10) 0.0249(11) 0.0247(9) 0.0002(7) 0.0049(7) -0.0002(8)
C42 0.0239(9) 0.0254(11) 0.0256(10) -0.0006(8) 0.0058(7) 0.0000(8)
C43 0.0201(7) 0.0188(7) 0.0199(6) 0.0017(5) 0.0076(5) -0.0004(5)
C44 0.0209(7) 0.0214(8) 0.0220(7) 0.0007(5) 0.0067(5) -0.0004(6)
C45 0.0208(8) 0.0216(9) 0.0222(8) 0.0005(7) 0.0065(6) -0.0004(7)
C46 0.0216(8) 0.0217(9) 0.0218(8) 0.0003(7) 0.0066(6) 0.0001(7)
C47 0.0219(8) 0.0215(9) 0.0209(8) 0.0000(7) 0.0070(6) 0.0003(7)
C48 0.0218(7) 0.0213(8) 0.0208(7) 0.0003(6) 0.0072(5) 0.0001(6)
C49 0.0230(8) 0.0232(9) 0.0227(8) 0.0000(6) 0.0060(5) -0.0004(6)
C50 0.0241(10) 0.0242(10) 0.0235(10) 0.0003(8) 0.0053(7) 0.0000(7)
C51 0.0243(11) 0.0239(9) 0.0237(10) -0.0003(7) 0.0055(7) -0.0007(7)
C52 0.0227(8) 0.0232(9) 0.0230(8) 0.0001(6) 0.0060(6) -0.0004(6)
C53 0.0239(10) 0.0245(10) 0.0240(10) 0.0006(7) 0.0054(7) -0.0003(8)
C54 0.0238(10) 0.0237(9) 0.0242(11) -0.0003(7) 0.0053(7) -0.0006(7)
C55 0.0197(7) 0.0180(7) 0.0185(6) -0.0007(5) 0.0068(5) 0.0009(6)
C56 0.0208(7) 0.0198(8) 0.0194(7) -0.0002(6) 0.0058(5) 0.0003(6)
C57 0.0210(8) 0.0202(9) 0.0196(7) 0.0000(7) 0.0056(6) 0.0001(7)
C58 0.0210(8) 0.0202(9) 0.0202(8) 0.0001(7) 0.0061(6) 0.0000(7)
C59 0.0202(8) 0.0201(9) 0.0203(8) 0.0000(7) 0.0067(5) 0.0000(7)
C60 0.0201(7) 0.0198(8) 0.0200(7) -0.0002(6) 0.0067(5) 0.0003(6)
C61 0.0211(7) 0.0211(9) 0.0210(8) -0.0001(6) 0.0055(5) 0.0001(6)
C62 0.0217(9) 0.0218(10) 0.0218(10) 0.0001(7) 0.0051(7) 0.0003(8)
C63 0.0213(10) 0.0215(10) 0.0216(11) -0.0001(7) 0.0054(8) -0.0003(7)
C64 0.0216(8) 0.0216(9) 0.0214(8) 0.0000(6) 0.0054(6) 0.0002(6)
C65 0.0223(10) 0.0224(10) 0.0223(10) 0.0000(8) 0.0051(7) 0.0007(7)
C66 0.0226(10) 0.0222(10) 0.0225(10) -0.0002(8) 0.0047(7) -0.0001(7)
C67 0.0195(7) 0.0189(6) 0.0188(7) -0.0001(5) 0.0066(5) -0.0001(5)
C68 0.0204(7) 0.0203(7) 0.0206(8) -0.0002(5) 0.0058(5) -0.0008(5)
C69 0.0207(8) 0.0205(8) 0.0208(9) -0.0003(6) 0.0058(6) -0.0009(6)
C70 0.0213(8) 0.0206(8) 0.0208(9) 0.0000(6) 0.0061(6) -0.0004(6)
C71 0.0212(8) 0.0201(8) 0.0203(9) 0.0005(6) 0.0060(6) 0.0002(6)
C72 0.0208(7) 0.0199(7) 0.0201(8) 0.0005(5) 0.0060(5) 0.0001(5)
C73 0.0215(8) 0.0217(8) 0.0215(8) 0.0001(6) 0.0051(6) -0.0002(6)
C74 0.0219(9) 0.0220(11) 0.0219(10) 0.0000(8) 0.0052(7) 0.0002(7)
C75 0.0221(10) 0.0228(11) 0.0217(9) 0.0001(7) 0.0052(7) 0.0000(8)
C76 0.0213(8) 0.0212(9) 0.0212(8) 0.0002(6) 0.0053(6) 0.0000(6)
C77 0.0214(9) 0.0217(11) 0.0218(10) -0.0001(8) 0.0052(7) 0.0003(7)
C78 0.0221(10) 0.0220(11) 0.0216(9) -0.0001(7) 0.0052(7) 0.0000(8)
C79 0.0194(7) 0.0185(6) 0.0182(7) 0.0005(5) 0.0070(5) 0.0001(5)
C80 0.0206(7) 0.0200(7) 0.0205(8) 0.0005(5) 0.0060(5) -0.0007(5)
C81 0.0208(8) 0.0202(8) 0.0209(9) 0.0004(6) 0.0059(6) -0.0009(6)
C82 0.0211(9) 0.0205(8) 0.0209(9) 0.0005(6) 0.0057(6) -0.0001(6)
C83 0.0210(8) 0.0203(8) 0.0207(9) 0.0007(6) 0.0053(6) 0.0003(6)
C84 0.0207(7) 0.0201(7) 0.0202(8) 0.0007(5) 0.0055(5) 0.0004(5)
C85 0.0215(8) 0.0218(9) 0.0219(8) 0.0004(6) 0.0050(5) -0.0002(6)
C86 0.0217(9) 0.0228(11) 0.0228(10) 0.0002(8) 0.0052(7) 0.0000(8)
C87 0.0224(10) 0.0225(11) 0.0222(9) 0.0000(7) 0.0048(7) 0.0000(8)
C88 0.0213(8) 0.0215(9) 0.0216(9) 0.0003(6) 0.0051(6) -0.0002(6)
C89 0.0222(10) 0.0221(11) 0.0220(9) -0.0001(7) 0.0050(7) -0.0002(8)
C90 0.0215(9) 0.0224(11) 0.0221(10) 0.0002(8) 0.0054(7) -0.0002(7)
C91 0.075(2) 0.075(2) 0.075(2) -0.0001(8) 0.0187(8) -0.0002(7)
C92 0.075(2) 0.075(2) 0.075(2) -0.0002(6) 0.0186(7) -0.0002(6)
C93 0.075(2) 0.075(2) 0.075(2) -0.0001(6) 0.0186(8) -0.0002(6)
C94 0.075(2) 0.075(2) 0.075(2) -0.0001(6) 0.0186(8) -0.0001(7)
C95 0.075(2) 0.075(2) 0.075(2) -0.0002(7) 0.0187(8) -0.0001(6)
C96 0.075(2) 0.075(2) 0.075(2) -0.0002(6) 0.0186(8) -0.0001(6)
C97 0.075(2) 0.075(2) 0.075(2) -0.0002(6) 0.0186(8) -0.0002(6)
C98 0.0540(16) 0.0538(16) 0.0540(16) 0.0000(6) 0.0136(7) 0.0001(6)
C99 0.0538(16) 0.0538(17) 0.0540(16) 0.0001(6) 0.0137(7) 0.0001(6)
C100 0.0538(16) 0.0537(17) 0.0538(17) 0.0000(6) 0.0139(7) 0.0001(6)
C101 0.0538(16) 0.0537(17) 0.0537(17) 0.0000(6) 0.0138(7) 0.0000(7)
C102 0.0537(16) 0.0535(17) 0.0536(17) 0.0001(7) 0.0138(7) 0.0000(6)
C103 0.0537(16) 0.0535(17) 0.0536(16) 0.0001(6) 0.0138(7) 0.0000(6)
C104 0.0545(17) 0.0543(17) 0.0544(17) -0.0002(7) 0.0132(8) 0.0001(8)
C105 0.089(2) 0.089(2) 0.089(2) -0.0001(7) 0.0223(9) 0.0000(8)
C112 0.074(2) 0.074(2) 0.075(2) 0.0003(7) 0.0184(8) -0.0002(8)
C119 0.086(2) 0.086(2) 0.086(2) -0.0002(8) 0.0210(9) -0.0001(7)
C120 0.085(2) 0.085(2) 0.085(2) 0.0000(6) 0.0210(8) -0.0002(6)
C121 0.085(2) 0.085(2) 0.085(2) 0.0000(6) 0.0210(8) -0.0003(6)
C122 0.085(2) 0.085(2) 0.085(2) 0.0000(6) 0.0211(8) -0.0002(7)
C123 0.086(2) 0.086(2) 0.086(2) 0.0000(7) 0.0211(8) -0.0001(6)
C124 0.086(2) 0.086(2) 0.085(2) 0.0001(6) 0.0211(8) -0.0002(6)
C125 0.085(2) 0.085(2) 0.085(2) 0.0001(6) 0.0211(8) -0.0003(6)
C126 0.101(3) 0.102(3) 0.101(3) -0.0001(8) 0.0253(10) 0.0001(7)
C127 0.101(3) 0.102(3) 0.101(3) 0.0000(6) 0.0253(9) 0.0001(5)
C128 0.101(3) 0.102(3) 0.101(3) 0.0000(7) 0.0254(9) 0.0000(6)
C129 0.101(3) 0.102(3) 0.101(3) 0.0000(7) 0.0254(9) 0.0001(6)
C130 0.101(3) 0.102(3) 0.102(3) 0.0000(7) 0.0253(9) 0.0001(6)
C131 0.101(3) 0.102(3) 0.102(3) -0.0001(7) 0.0253(9) 0.0001(6)
C132 0.101(3) 0.102(3) 0.102(3) -0.0001(7) 0.0253(9) 0.0001(6)

loop_
_atom_type_symbol
_atom_type_description
_atom_type_scat_dispersion_real
_atom_type_scat_dispersion_imag
_atom_type_scat_source
C C 0.0033 0.0016 'International Tables Vol C Tables 4.2.6.8 and 6.1.1.4'
H H 0.0000 0.0000 'International Tables Vol C Tables 4.2.6.8 and 6.1.1.4'
N N 0.0061 0.0033 'International Tables Vol C Tables 4.2.6.8 and 6.1.1.4'
Pb Pb -3.3944 10.1111 'International Tables Vol C Tables 4.2.6.8 and 6.1.1.4'

loop_
_geom_angle_atom_site_label_1
_geom_angle_atom_site_label_2
_geom_angle_atom_site_label_3
_geom_angle
C114 C113 C118 120.0
C114 C113 C112 121.8(11)
C118 C113 C112 118.2(11)
C115 C114 C113 120.0
C114 C115 C116 120.0
C115 C116 C117 120.0
C118 C117 C116 120.0
C117 C118 C113 120.0
C111 C106 C107 120.0
C111 C106 C105 119.4(12)
C107 C106 C105 120.6(12)
C110 C111 C106 120.0
C111 C110 C109 120.0
C110 C109 C108 120.0
C109 C108 C107 120.0
C108 C107 C106 120.0
N1 Pb1 N2 75.8(3)
N3 Pb2 N4 74.9(3)
N5 Pb3 N6 75.7(3)
C1 N1 C19 115.6(9)
C1 N1 Pb1 116.8(7)
C19 N1 Pb1 127.4(7)
C2 N2 C31 117.8(9)
C2 N2 Pb1 114.5(7)
C31 N2 Pb1 126.2(7)
C7 N3 C43 119.5(9)
C7 N3 Pb2 115.9(7)
C43 N3 Pb2 123.6(7)
C8 N4 C55 119.9(9)
C8 N4 Pb2 116.0(7)
C55 N4 Pb2 124.0(7)
C13 N5 C67 117.8(9)
C13 N5 Pb3 115.8(7)
C67 N5 Pb3 125.9(7)
C14 N6 C79 119.8(9)
C14 N6 Pb3 115.0(7)
C79 N6 Pb3 124.7(7)
N1 C1 C6 126.6(10)
N1 C1 C2 115.3(10)
C6 C1 C2 118.1(10)
N2 C2 C3 123.6(10)
N2 C2 C1 117.7(10)
C3 C2 C1 118.8(10)
C2 C3 C4 122.5(10)
C3 C4 C5 118.4(10)
C3 C4 C16 121.9(10)
C5 C4 C16 119.6(10)
C6 C5 C4 118.7(10)
C6 C5 C11 120.8(10)
C4 C5 C11 120.5(10)
C1 C6 C5 123.4(11)
N3 C7 C12 125.1(10)
N3 C7 C8 118.1(10)
C12 C7 C8 116.8(10)
C9 C8 N4 124.7(10)
C9 C8 C7 120.3(10)
N4 C8 C7 114.8(10)
C8 C9 C10 122.2(10)
C9 C10 C11 118.6(10)
C9 C10 C17 120.9(10)
C11 C10 C17 120.4(10)
C12 C11 C10 118.4(10)
C12 C11 C5 122.2(10)
C10 C11 C5 119.4(10)
C7 C12 C11 123.6(10)
C18 C13 N5 125.1(10)
C18 C13 C14 119.2(10)
N5 C13 C14 115.7(10)
N6 C14 C15 123.4(10)
N6 C14 C13 117.7(10)
C15 C14 C13 118.8(10)
C14 C15 C16 121.8(11)
C15 C16 C17 118.4(10)
C15 C16 C4 121.4(10)
C17 C16 C4 120.1(10)
C18 C17 C16 117.8(10)
C18 C17 C10 122.5(10)
C16 C17 C10 119.7(10)
C13 C18 C17 123.8(11)
C20 C19 C24 122.0(11)
C20 C19 N1 119.3(10)
C24 C19 N1 118.7(10)
C19 C20 C21 116.9(11)
C19 C20 C25 123.1(10)
C21 C20 C25 120.0(10)
C22 C21 C20 122.4(11)
C23 C22 C21 119.2(11)
C22 C23 C24 122.9(12)
C23 C24 C19 116.5(10)
C23 C24 C28 120.7(11)
C19 C24 C28 122.8(10)
C20 C25 C26 114.2(10)
C20 C25 C27 108.9(10)
C26 C25 C27 109.5(10)
C24 C28 C29 112.5(10)
C24 C28 C30 110.9(10)
C29 C28 C30 111.5(10)
C36 C31 C32 121.6(11)
C36 C31 N2 120.1(10)
C32 C31 N2 118.2(10)
C33 C32 C31 116.9(11)
C33 C32 C37 121.1(10)
C31 C32 C37 121.9(10)
C34 C33 C32 122.4(11)
C33 C34 C35 119.3(11)
C34 C35 C36 121.3(11)
C35 C36 C31 118.3(10)
C35 C36 C40 120.9(11)
C31 C36 C40 120.7(10)
C32 C37 C39 111.0(10)
C32 C37 C38 113.0(10)
C39 C37 C38 111.0(9)
C41 C40 C36 113.5(10)
C41 C40 C42 111.5(10)
C36 C40 C42 111.5(10)
C48 C43 C44 121.5(10)
C48 C43 N3 122.3(10)
C44 C43 N3 116.1(10)
C45 C44 C43 116.0(10)
C45 C44 C49 121.3(10)
C43 C44 C49 122.7(10)
C46 C45 C44 121.7(11)
C47 C46 C45 120.7(11)
C46 C47 C48 121.6(11)
C43 C48 C47 118.4(10)
C43 C48 C52 120.5(10)
C47 C48 C52 121.0(10)
C50 C49 C51 110.2(9)
C50 C49 C44 110.8(10)
C51 C49 C44 112.8(10)
C53 C52 C54 110.8(10)
C53 C52 C48 112.8(10)
C54 C52 C48 111.4(10)
C60 C55 C56 120.9(11)
C60 C55 N4 120.9(10)
C56 C55 N4 118.2(9)
C55 C56 C57 118.0(10)
C55 C56 C61 122.5(10)
C57 C56 C61 119.5(10)
C58 C57 C56 120.9(11)
C57 C58 C59 120.6(11)
C58 C59 C60 119.8(11)
C55 C60 C59 119.8(11)
C55 C60 C64 121.6(10)
C59 C60 C64 118.6(10)
C62 C61 C56 114.1(9)
C62 C61 C63 109.8(9)
C56 C61 C63 111.3(10)
C66 C64 C60 111.7(10)
C66 C64 C65 110.9(9)
C60 C64 C65 113.5(10)
C68 C67 C72 120.4(10)
C68 C67 N5 118.6(10)
C72 C67 N5 121.1(10)
C69 C68 C67 118.4(11)
C69 C68 C73 119.7(10)
C67 C68 C73 121.9(10)
C70 C69 C68 121.4(11)
C71 C70 C69 120.4(11)
C70 C71 C72 121.3(11)
C71 C72 C67 118.2(10)
C71 C72 C76 120.9(11)
C67 C72 C76 120.8(10)
C75 C73 C68 112.7(10)
C75 C73 C74 110.9(9)
C68 C73 C74 114.5(10)
C77 C76 C72 114.4(10)
C77 C76 C78 109.3(9)
C72 C76 C78 110.9(9)
C80 C79 N6 121.3(10)
C80 C79 C84 121.2(10)
N6 C79 C84 117.5(10)
C81 C80 C79 118.6(10)
C81 C80 C85 121.3(10)
C79 C80 C85 120.1(10)
C82 C81 C80 121.8(11)
C83 C82 C81 119.3(11)
C82 C83 C84 122.9(11)
C83 C84 C79 116.1(10)
C83 C84 C88 121.0(10)
C79 C84 C88 122.9(10)
C87 C85 C80 111.2(9)
C87 C85 C86 111.8(9)
C80 C85 C86 110.6(10)
C90 C88 C89 113.4(9)
C90 C88 C84 110.4(9)
C89 C88 C84 112.0(9)
C93 C92 C97 113.8(18)
C93 C92 C91 123.7(19)
C97 C92 C91 122.3(18)
C94 C93 C92 123(2)
C95 C94 C93 121(2)
C96 C95 C94 119(2)
C95 C96 C97 121(2)
C96 C97 C92 121(2)
C104 C98 C103 123.6(15)
C104 C98 C99 123.6(15)
C103 C98 C99 112.8(15)
C100 C99 C98 123.3(16)
C99 C100 C101 121.2(17)
C100 C101 C102 118.9(17)
C103 C102 C101 120.8(16)
C102 C103 C98 122.9(16)
C125 C120 C121 116(2)
C125 C120 C119 121(2)
C121 C120 C119 123(2)
C122 C121 C120 125(2)
C121 C122 C123 117(2)
C124 C123 C122 116(2)
C125 C124 C123 125(2)
C124 C125 C120 121(2)
C126 C127 C128 126(2)
C126 C127 C132 123(2)
C128 C127 C132 111(2)
C129 C128 C127 128(2)
C130 C129 C128 118(2)
C129 C130 C131 115(2)
C132 C131 C130 127(2)
C131 C132 C127 121(2)

loop_
_geom_bond_atom_site_label_1
_geom_bond_atom_site_label_2
_geom_bond_distance
C113 C114 1.3900
C113 C118 1.3900
C113 C112 1.451(19)
C114 C115 1.3900
C115 C116 1.3900
C116 C117 1.3900
C117 C118 1.3900
C106 C111 1.3900
C106 C107 1.3900
C106 C105 1.46(2)
C111 C110 1.3900
C110 C109 1.3900
C109 C108 1.3900
C108 C107 1.3900
Pb1 N1 2.165(9)
Pb1 N2 2.191(9)
Pb2 N3 2.166(9)
Pb2 N4 2.197(9)
Pb3 N5 2.171(9)
Pb3 N6 2.179(9)
N1 C1 1.375(14)
N1 C19 1.441(14)
N2 C2 1.378(14)
N2 C31 1.433(14)
N3 C7 1.361(14)
N3 C43 1.446(14)
N4 C8 1.379(14)
N4 C55 1.439(14)
N5 C13 1.406(13)
N5 C67 1.436(14)
N6 C14 1.393(14)
N6 C79 1.428(14)
C1 C6 1.389(15)
C1 C2 1.450(15)
C2 C3 1.404(15)
C3 C4 1.418(15)
C4 C5 1.425(15)
C4 C16 1.458(15)
C5 C6 1.413(15)
C5 C11 1.444(15)
C7 C12 1.400(15)
C7 C8 1.434(15)
C8 C9 1.378(15)
C9 C10 1.406(15)
C10 C11 1.423(15)
C10 C17 1.463(15)
C11 C12 1.402(15)
C13 C18 1.350(15)
C13 C14 1.410(15)
C14 C15 1.401(14)
C15 C16 1.410(15)
C16 C17 1.413(15)
C17 C18 1.410(14)
C19 C20 1.394(15)
C19 C24 1.419(16)
C20 C21 1.416(16)
C20 C25 1.489(16)
C21 C22 1.363(16)
C22 C23 1.362(15)
C23 C24 1.404(16)
C24 C28 1.491(15)
C25 C26 1.503(15)
C25 C27 1.530(16)
C28 C29 1.507(16)
C28 C30 1.551(15)
C31 C36 1.389(15)
C31 C32 1.413(16)
C32 C33 1.387(16)
C32 C37 1.498(15)
C33 C34 1.367(15)
C34 C35 1.383(16)
C35 C36 1.384(16)
C36 C40 1.510(16)
C37 C39 1.516(15)
C37 C38 1.520(16)
C40 C41 1.465(16)
C40 C42 1.541(15)
C43 C48 1.375(15)
C43 C44 1.428(15)
C44 C45 1.414(15)
C44 C49 1.513(16)
C45 C46 1.355(15)
C46 C47 1.347(15)
C47 C48 1.393(15)
C48 C52 1.517(15)
C49 C50 1.505(15)
C49 C51 1.509(16)
C52 C53 1.487(15)
C52 C54 1.511(16)
C55 C60 1.381(15)
C55 C56 1.406(15)
C56 C57 1.412(15)
C56 C61 1.526(15)
C57 C58 1.362(15)
C58 C59 1.391(15)
C59 C60 1.396(16)
C60 C64 1.528(15)
C61 C62 1.509(15)
C61 C63 1.530(15)
C64 C66 1.496(15)
C64 C65 1.529(15)
C67 C68 1.400(15)
C67 C72 1.412(15)
C68 C69 1.384(16)
C68 C73 1.522(16)
C69 C70 1.368(15)
C70 C71 1.357(15)
C71 C72 1.389(16)
C72 C76 1.516(15)
C73 C75 1.495(16)
C73 C74 1.524(15)
C76 C77 1.492(15)
C76 C78 1.530(15)
C79 C80 1.391(15)
C79 C84 1.432(15)
C80 C81 1.386(16)
C80 C85 1.512(15)
C81 C82 1.373(15)
C82 C83 1.362(15)
C83 C84 1.401(16)
C84 C88 1.518(15)
C85 C87 1.506(16)
C85 C86 1.550(15)
C88 C90 1.505(15)
C88 C89 1.509(15)
C91 C92 1.46(2)
C92 C93 1.37(2)
C92 C97 1.44(2)
C93 C94 1.35(2)
C94 C95 1.34(2)
C95 C96 1.34(2)
C96 C97 1.36(2)
C98 C104 1.39(2)
C98 C103 1.40(2)
C98 C99 1.45(2)
C99 C100 1.32(2)
C100 C101 1.34(2)
C101 C102 1.39(2)
C102 C103 1.35(2)
C119 C120 1.47(3)
C120 C125 1.35(3)
C120 C121 1.40(3)
C121 C122 1.34(2)
C122 C123 1.42(3)
C123 C124 1.39(3)
C124 C125 1.30(2)
C126 C127 1.40(3)
C127 C128 1.40(3)
C127 C132 1.42(3)
C128 C129 1.39(3)
C129 C130 1.34(3)
C130 C131 1.42(3)
C131 C132 1.31(3)
